data_2003989
loop_
_publ_author_name
'Cox, P. J.'
'Durham, D. G.'
'Liu, X.'
'Richards, R. M. E.'

_publ_contact_author
; Dr Philip J. Cox
  School of Pharmacy
  The Robert Gordon University
  Schoolhill
  Aberdeen AB9 1FR
  Scotland
;
_publ_section_title
;
 Methyl 2\a,3\b,23-Triacetoxyurs-12,18-dien-28-oate
;
_journal_issue 10
_journal_name_full 'Acta Crystallographica Section C'
_journal_page_first 2135
_journal_page_last 2137
_journal_paper_doi 10.1107/S0108270195005774
_journal_volume 51
_journal_year 1995
_chemical_compound_source 'see prep'
_chemical_formula_sum 'C37 H54 O8'
_chemical_formula_weight 626.80
_chemical_melting_point 489.1(10)
_chemical_name_systematic
;
 Methyl 2\a,3\b,23-triacetoxyurs-12,18-dien-28-oate
;
_space_group_IT_number 19
_symmetry_cell_setting orthorhombic
_symmetry_space_group_name_Hall 'P 2ac 2ab'
_symmetry_space_group_name_H-M 'P 21 21 21'
_audit_creation_method SHELXL
_cell_angle_alpha 90.00
_cell_angle_beta 90.00
_cell_angle_gamma 90.00
_cell_formula_units_Z 8
_cell_length_a 15.243(6)
_cell_length_b 15.384(6)
_cell_length_c 29.716(9)
_cell_measurement_reflns_used 250
_cell_measurement_temperature 120.0(2)
_cell_measurement_theta_max 25.12
_cell_measurement_theta_min 1.88
_cell_volume 6968(4)
_computing_molecular_graphics 'SNOOPI (Davies, 1983)'
_computing_structure_refinement 'SHELXL93 (Sheldrick, 1993)'
_computing_structure_solution 'SHELXS86 (Sheldrick, 1985)'
_diffrn_ambient_temperature 120.0(2)
_diffrn_measurement_device
;Delft Instruments FAST diffractometer with Oxford Cryosystem low-temperature
device (Cosier & Glazer, 1986)
;
_diffrn_radiation_monochromator graphite
_diffrn_radiation_source 'fine-focus sealed tube'
_diffrn_radiation_type MoK\a
_diffrn_radiation_wavelength 0.71069
_diffrn_reflns_av_R_equivalents 0.1076
_diffrn_reflns_av_sigmaI/netI 0.2198
_diffrn_reflns_limit_h_max 17
_diffrn_reflns_limit_h_min -15
_diffrn_reflns_limit_k_max 17
_diffrn_reflns_limit_k_min -16
_diffrn_reflns_limit_l_max 34
_diffrn_reflns_limit_l_min -25
_diffrn_reflns_number 24211
_diffrn_reflns_theta_max 25.12
_diffrn_reflns_theta_min 1.88
_exptl_absorpt_coefficient_mu 0.083
_exptl_absorpt_correction_type none
_exptl_crystal_colour colourless
_exptl_crystal_density_diffrn 1.195
_exptl_crystal_description tablet
_exptl_crystal_F_000 2720
_exptl_crystal_size_max 0.30
_exptl_crystal_size_mid 0.28
_exptl_crystal_size_min 0.22
_refine_diff_density_max 0.211
_refine_diff_density_min -0.147
_refine_ls_abs_structure_details 'Flack (1983)'
_refine_ls_abs_structure_Flack 1.4(11)
_refine_ls_extinction_method none
_refine_ls_goodness_of_fit_all 0.644
_refine_ls_goodness_of_fit_obs 0.898
_refine_ls_hydrogen_treatment
;H-atom treatment: riding mode, common temperature factors for methyl and
non-methyl H atoms
;
_refine_ls_matrix_type full
_refine_ls_number_parameters 825
_refine_ls_number_reflns 10435
_refine_ls_number_restraints 0
_refine_ls_restrained_S_all 0.685
_refine_ls_restrained_S_obs 0.898
_refine_ls_R_factor_all 0.1029
_refine_ls_R_factor_obs 0.0452
_refine_ls_shift/esd_max 1.429
_refine_ls_shift/esd_mean 0.028
_refine_ls_structure_factor_coef Fsqd
_refine_ls_weighting_details 'w = 1/[\s^2^(Fo^2^)]'
_refine_ls_weighting_scheme calc
_refine_ls_wR_factor_all 0.0891
_refine_ls_wR_factor_obs 0.0747
_reflns_number_observed 4696
_reflns_number_total 10439
_reflns_observed_criterion >2sigma(I)
_cod_data_source_file bm1010.cif
_cod_data_source_block default
_cod_depositor_comments
;
The following automatic conversions were performed:
'_symmetry_cell_setting' value 'Orthorhombic' changed to 'orthorhombic'
according to '/home/saulius/struct/CIF-dictionaries/cif_core.dic'
dictionary named 'cif_core.dic' version 2.4.1 from 2010-06-29.

Automatic conversion script
Id: cif_fix_enum 1527 2010-12-29 10:47:43Z saulius 

The following automatic conversions were performed:

'_chemical_melting_point' value '215-217\%C' was changed to
'489.1(10)' - it was converted from degrees Celsius(C) to Kelvins(K),
the average value was taken and precision was
estimated.

'_symmetry_cell_setting' value 'Orthorhombic' changed to
'orthorhombic' according to
/home/saulius/struct/CIF-dictionaries/cif_core.dic dictionary named
'cif_core.dic' version 2.4.1 from 2010-06-29.

Automatic conversion script
Id: cif_fix_values 1715 2011-07-08 13:25:40Z adriana 

The following automatic conversions were performed:

'_refine_ls_weighting_scheme' value 'calc w = 1/[\s^2^(Fo^2^)]' was
changed to 'calc'. New tag '_refine_ls_weighting_details' was
created. The value of the new tag was set to 'w = 1/[\s^2^(Fo^2^)]'.

Automatic conversion script
Id: cif_fix_values 3143 2015-03-26 13:38:13Z robertas 
;
_cod_database_code 2003989

loop_
_symmetry_equiv_pos_as_xyz
'x, y, z'
'-x+1/2, -y, z+1/2'
'-x, y+1/2, -z+1/2'
'x+1/2, -y+1/2, -z'

loop_
_atom_site_aniso_label
_atom_site_aniso_U_11
_atom_site_aniso_U_22
_atom_site_aniso_U_33
_atom_site_aniso_U_12
_atom_site_aniso_U_13
_atom_site_aniso_U_23
O1 0.029(2) 0.041(2) 0.039(2) -0.0089(15) 0.003(2) 0.014(2)
O2 0.051(2) 0.126(4) 0.054(3) -0.006(2) 0.000(2) 0.056(3)
O3 0.031(2) 0.027(2) 0.063(2) -0.0017(14) -0.006(2) 0.005(2)
O4 0.053(2) 0.055(3) 0.080(3) -0.002(2) -0.029(2) 0.005(2)
O5 0.056(2) 0.044(2) 0.036(2) 0.001(2) -0.009(2) -0.003(2)
O6 0.080(3) 0.109(4) 0.062(3) 0.010(3) 0.015(2) 0.012(3)
O7 0.043(2) 0.077(3) 0.037(2) -0.010(2) -0.011(2) 0.016(2)
O8 0.023(2) 0.117(4) 0.082(3) -0.001(2) -0.006(2) -0.022(3)
C1 0.035(3) 0.027(3) 0.027(3) 0.001(2) -0.004(2) -0.001(2)
C2 0.027(3) 0.037(3) 0.032(3) 0.002(2) -0.002(2) -0.002(3)
C3 0.031(3) 0.023(3) 0.047(3) -0.001(2) -0.006(2) 0.006(3)
C4 0.034(3) 0.029(3) 0.036(3) 0.003(2) 0.001(2) 0.000(2)
C5 0.028(3) 0.027(3) 0.025(3) 0.002(2) 0.003(2) -0.002(2)
C6 0.030(3) 0.029(3) 0.041(3) 0.001(2) -0.004(2) -0.008(2)
C7 0.026(3) 0.041(3) 0.026(3) 0.000(2) 0.009(2) -0.002(2)
C8 0.029(2) 0.026(3) 0.024(3) -0.006(2) -0.005(2) -0.002(2)
C9 0.034(3) 0.022(3) 0.021(3) -0.002(2) -0.002(2) 0.000(2)
C10 0.031(3) 0.033(3) 0.037(3) -0.001(2) 0.003(2) 0.007(2)
C11 0.039(3) 0.031(3) 0.031(3) 0.000(2) 0.004(2) 0.002(2)
C12 0.039(3) 0.030(3) 0.031(3) -0.004(2) 0.001(2) 0.000(2)
C13 0.030(3) 0.034(3) 0.026(3) -0.011(2) 0.003(2) 0.007(2)
C14 0.031(3) 0.035(3) 0.024(3) 0.003(2) 0.003(2) 0.005(2)
C15 0.036(3) 0.035(3) 0.035(3) 0.004(2) 0.003(2) 0.001(3)
C16 0.029(3) 0.039(3) 0.044(3) -0.001(2) 0.005(2) 0.002(3)
C17 0.034(3) 0.029(3) 0.033(3) -0.004(2) 0.001(2) 0.003(2)
C18 0.037(3) 0.031(3) 0.023(3) 0.000(2) 0.002(2) 0.000(2)
C19 0.037(3) 0.032(3) 0.023(3) 0.000(2) 0.003(2) -0.002(2)
C20 0.040(3) 0.029(3) 0.044(3) 0.002(2) 0.008(3) -0.001(3)
C21 0.049(3) 0.037(3) 0.045(3) -0.004(2) 0.010(3) 0.001(3)
C22 0.045(3) 0.037(3) 0.056(4) -0.008(2) 0.008(3) 0.011(3)
C23 0.047(3) 0.037(3) 0.049(4) 0.005(2) 0.005(3) -0.001(3)
C24 0.041(3) 0.027(3) 0.053(4) -0.002(2) -0.003(3) 0.002(3)
C25 0.040(3) 0.038(3) 0.029(3) 0.000(2) -0.008(2) 0.003(2)
C26 0.041(3) 0.050(3) 0.025(3) 0.003(2) -0.006(2) 0.006(3)
C27 0.051(3) 0.038(3) 0.025(3) 0.002(2) 0.002(2) 0.007(2)
C28 0.055(4) 0.025(3) 0.057(4) -0.007(3) 0.004(3) -0.004(3)
C29 0.030(3) 0.056(4) 0.046(3) -0.003(2) -0.009(2) -0.004(3)
C30 0.082(4) 0.043(4) 0.040(4) 0.011(3) -0.011(3) 0.005(3)
C31 0.086(4) 0.098(5) 0.055(4) -0.022(4) -0.022(4) 0.006(4)
C32 0.066(4) 0.046(4) 0.049(4) -0.005(3) 0.007(4) 0.003(3)
C33 0.101(5) 0.079(5) 0.062(4) 0.000(4) -0.027(4) 0.001(4)
C34 0.026(3) 0.042(4) 0.066(4) -0.007(3) -0.003(3) -0.005(3)
C35 0.044(3) 0.045(4) 0.115(5) -0.020(3) -0.002(3) 0.016(4)
C36 0.050(3) 0.041(4) 0.031(3) -0.003(2) 0.006(3) 0.009(3)
C37 0.025(3) 0.052(4) 0.064(4) -0.005(2) 0.015(3) 0.007(3)
O1' 0.041(2) 0.039(2) 0.031(2) 0.004(2) 0.005(2) -0.005(2)
O2' 0.072(2) 0.048(3) 0.032(2) -0.003(2) 0.008(2) 0.001(2)
O3' 0.030(2) 0.044(2) 0.038(2) 0.0068(15) 0.001(2) 0.012(2)
O4' 0.059(2) 0.088(3) 0.066(3) -0.001(2) 0.004(2) 0.053(3)
O5' 0.043(2) 0.073(3) 0.022(2) -0.011(2) -0.001(2) 0.002(2)
O6' 0.153(4) 0.203(6) 0.042(3) -0.121(4) -0.029(3) 0.018(3)
O7' 0.073(2) 0.041(3) 0.043(2) -0.002(2) 0.002(2) 0.003(2)
O8' 0.089(3) 0.067(3) 0.033(2) -0.002(2) -0.004(2) -0.009(2)
C1' 0.029(3) 0.034(3) 0.022(3) 0.000(2) 0.003(2) -0.003(2)
C2' 0.029(3) 0.028(3) 0.029(3) -0.002(2) 0.000(2) 0.002(2)
C3' 0.024(3) 0.049(4) 0.026(3) 0.004(2) 0.002(2) 0.000(3)
C4' 0.024(3) 0.044(3) 0.020(3) -0.002(2) 0.000(2) 0.001(2)
C5' 0.024(2) 0.041(3) 0.028(3) -0.007(2) 0.003(2) -0.010(2)
C6' 0.030(3) 0.037(4) 0.050(4) -0.006(2) -0.011(2) 0.001(3)
C7' 0.025(3) 0.044(4) 0.044(3) -0.002(2) 0.006(2) -0.011(3)
C8' 0.021(2) 0.037(3) 0.025(3) 0.001(2) -0.002(2) -0.005(2)
C9' 0.026(2) 0.037(3) 0.021(3) 0.002(2) -0.008(2) 0.000(2)
C10' 0.032(3) 0.037(3) 0.023(3) -0.003(2) 0.004(2) 0.005(2)
C11' 0.037(3) 0.034(3) 0.045(3) -0.005(2) -0.004(2) -0.008(3)
C12' 0.022(3) 0.047(3) 0.031(3) -0.001(2) 0.000(2) -0.003(3)
C13' 0.024(3) 0.036(3) 0.022(3) 0.001(2) 0.004(2) -0.002(2)
C14' 0.030(3) 0.033(3) 0.025(3) 0.000(2) 0.004(2) -0.004(2)
C15' 0.030(3) 0.049(4) 0.027(3) -0.002(2) 0.005(2) -0.009(3)
C16' 0.037(3) 0.033(3) 0.032(3) 0.007(2) -0.002(2) -0.002(2)
C17' 0.023(3) 0.051(4) 0.025(3) 0.005(2) -0.005(2) -0.006(3)
C18' 0.027(3) 0.040(3) 0.032(3) -0.003(2) -0.010(2) -0.002(2)
C19' 0.028(3) 0.047(4) 0.035(3) 0.003(2) 0.000(2) -0.005(3)
C20' 0.032(3) 0.062(4) 0.043(4) -0.002(3) 0.001(3) -0.015(3)
C21' 0.029(3) 0.080(4) 0.040(3) 0.015(3) -0.003(3) -0.012(3)
C22' 0.036(3) 0.062(4) 0.051(4) 0.007(3) 0.000(3) -0.019(3)
C23' 0.033(3) 0.047(4) 0.032(3) -0.006(2) 0.002(2) 0.000(3)
C24' 0.025(2) 0.049(3) 0.040(3) -0.010(2) 0.001(2) 0.006(3)
C25' 0.038(3) 0.036(3) 0.033(3) 0.006(2) -0.007(2) -0.001(3)
C26' 0.030(3) 0.052(3) 0.033(3) 0.002(2) 0.008(2) 0.002(3)
C27' 0.030(3) 0.050(4) 0.035(3) 0.000(2) 0.002(2) 0.010(3)
C28' 0.034(3) 0.051(4) 0.035(4) 0.005(2) 0.001(3) -0.006(3)
C29' 0.038(3) 0.056(4) 0.059(4) -0.008(3) -0.003(3) -0.002(3)
C30' 0.044(3) 0.111(6) 0.054(4) -0.013(3) 0.008(3) -0.002(4)
C31' 0.093(4) 0.051(4) 0.050(4) -0.009(3) -0.001(3) 0.011(3)
C32' 0.085(5) 0.119(6) 0.027(4) -0.056(4) -0.014(4) 0.007(4)
C33' 0.083(4) 0.168(7) 0.032(4) -0.044(4) -0.001(3) 0.015(4)
C34' 0.044(3) 0.049(4) 0.049(4) 0.001(3) -0.002(3) 0.010(3)
C35' 0.030(3) 0.062(4) 0.075(4) 0.009(3) -0.003(3) 0.013(3)
C36' 0.028(3) 0.042(4) 0.041(4) 0.002(2) -0.003(3) -0.011(3)
C37' 0.055(3) 0.048(4) 0.057(4) -0.005(3) -0.001(3) -0.012(3)

loop_
_atom_site_label
_atom_site_occupancy
_atom_site_fract_x
_atom_site_fract_y
_atom_site_fract_z
_atom_site_U_iso_or_equiv
_atom_site_thermal_displace_type
_atom_site_calc_flag
_atom_site_refinement_flags
_atom_site_type_symbol
O1 1 -0.3698(2) 0.4004(2) 0.59072(10) 0.0360(8) Uani d . O
O2 1 -0.3478(2) 0.3159(3) 0.65169(12) 0.0770(13) Uani d . O
O3 1 -0.2797(2) 0.2607(2) 0.55011(10) 0.0401(9) Uani d . O
O4 1 -0.4083(2) 0.2633(2) 0.51242(13) 0.0626(11) Uani d . O
O5 1 -0.2024(2) 0.3631(2) 0.44376(11) 0.0453(9) Uani d . O
O6 1 -0.0847(2) 0.3657(3) 0.39829(13) 0.0833(13) Uani d . O
O7 1 0.0281(2) 0.8997(2) 0.58660(11) 0.0525(10) Uani d . O
O8 1 0.1502(2) 0.8969(2) 0.54424(12) 0.0740(13) Uani d . O
C1 1 -0.2520(2) 0.4998(3) 0.57422(14) 0.0296(11) Uani d . C
H1A 1 -0.2643(2) 0.5329(3) 0.60207(14) 0.035(2) Uiso calc R H
H1B 1 -0.2885(2) 0.5243(3) 0.54977(14) 0.035(2) Uiso calc R H
C2 1 -0.2759(2) 0.4033(3) 0.58139(15) 0.0316(12) Uani d . C
H2 1 -0.2422(2) 0.3789(3) 0.60733(15) 0.035(2) Uiso calc R H
C3 1 -0.2593(2) 0.3513(3) 0.5401(2) 0.0335(12) Uani d . C
H3 1 -0.2988(2) 0.3721(3) 0.5155(2) 0.035(2) Uiso calc R H
C4 1 -0.1627(2) 0.3546(3) 0.52355(15) 0.0328(12) Uani d . C
C5 1 -0.1355(2) 0.4508(3) 0.52062(14) 0.0268(11) Uani d . C
H5 1 -0.1735(2) 0.4754(3) 0.49631(14) 0.035(2) Uiso calc R H
C6 1 -0.0416(2) 0.4645(3) 0.50358(14) 0.0332(12) Uani d . C
H6A 1 0.0005(2) 0.4530(3) 0.52825(14) 0.035(2) Uiso calc R H
H6B 1 -0.0292(2) 0.4232(3) 0.47883(14) 0.035(2) Uiso calc R H
C7 1 -0.0301(2) 0.5562(3) 0.48696(14) 0.0308(12) Uani d . C
H7A 1 -0.0690(2) 0.5652(3) 0.46070(14) 0.035(2) Uiso calc R H
H7B 1 0.0311(2) 0.5637(3) 0.47655(14) 0.035(2) Uiso calc R H
C8 1 -0.0501(2) 0.6262(3) 0.52211(14) 0.0264(11) Uani d . C
C9 1 -0.1389(2) 0.6053(2) 0.54660(13) 0.0259(11) Uani d . C
H9 1 -0.1851(2) 0.6158(2) 0.52331(13) 0.035(2) Uiso calc R H
C10 1 -0.1534(3) 0.5093(3) 0.5618(2) 0.0341(12) Uani d . C
C11 1 -0.1567(3) 0.6725(3) 0.58254(15) 0.0340(12) Uani d . C
H11A 1 -0.2191(3) 0.6688(3) 0.59152(15) 0.035(2) Uiso calc R H
H11B 1 -0.1206(3) 0.6589(3) 0.60934(15) 0.035(2) Uiso calc R H
C12 1 -0.1372(3) 0.7628(3) 0.56766(15) 0.0333(12) Uani d . C
H12 1 -0.1571(3) 0.8085(3) 0.58661(15) 0.035(2) Uiso calc R H
C13 1 -0.0952(3) 0.7857(3) 0.53099(15) 0.0304(12) Uani d . C
C14 1 -0.0569(3) 0.7193(3) 0.49855(14) 0.0298(12) Uani d . C
C15 1 0.0354(2) 0.7493(3) 0.48337(15) 0.0354(12) Uani d . C
H15A 1 0.0773(2) 0.7389(3) 0.50827(15) 0.035(2) Uiso calc R H
H15B 1 0.0541(2) 0.7131(3) 0.45756(15) 0.035(2) Uiso calc R H
C16 1 0.0407(3) 0.8446(3) 0.4697(2) 0.0372(13) Uani d . C
H16A 1 0.0049(3) 0.8537(3) 0.4423(2) 0.035(2) Uiso calc R H
H16B 1 0.1023(3) 0.8591(3) 0.4623(2) 0.035(2) Uiso calc R H
C17 1 0.0082(3) 0.9061(3) 0.50699(15) 0.0319(12) Uani d . C
C18 1 -0.0861(3) 0.8798(3) 0.51891(14) 0.0306(11) Uani d . C
C19 1 -0.1529(3) 0.9340(3) 0.51524(14) 0.0310(11) Uani d . C
C20 1 -0.1424(3) 1.0301(3) 0.50503(15) 0.0377(12) Uani d . C
H20 1 -0.1808(3) 1.0624(3) 0.52660(15) 0.035(2) Uiso calc R H
C21 1 -0.0493(3) 1.0613(3) 0.5128(2) 0.0438(13) Uani d . C
H21A 1 -0.0368(3) 1.0631(3) 0.5455(2) 0.035(2) Uiso calc R H
H21B 1 -0.0422(3) 1.1208(3) 0.5006(2) 0.035(2) Uiso calc R H
C22 1 0.0144(3) 0.9998(3) 0.4896(2) 0.0458(14) Uani d . C
H22A 1 0.0750(3) 1.0213(3) 0.4942(2) 0.035(2) Uiso calc R H
H22B 1 0.0025(3) 1.0002(3) 0.4569(2) 0.035(2) Uiso calc R H
C23 1 -0.1585(3) 0.3108(3) 0.4765(2) 0.0444(13) Uani d . C
H23A 1 -0.0964(3) 0.3029(3) 0.4675(2) 0.035(2) Uiso calc R H
H23B 1 -0.1864(3) 0.2528(3) 0.4779(2) 0.035(2) Uiso calc R H
C24 1 -0.1034(2) 0.2975(3) 0.5535(2) 0.0404(13) Uani d . C
H24A 1 -0.1254(2) 0.2376(3) 0.5534(2) 0.073(3) Uiso calc R H
H24B 1 -0.1038(2) 0.3201(3) 0.5843(2) 0.073(3) Uiso calc R H
H24C 1 -0.0433(2) 0.2984(3) 0.5418(2) 0.073(3) Uiso calc R H
C25 1 -0.0993(2) 0.4838(3) 0.60393(14) 0.0359(13) Uani d . C
H25A 1 -0.1137(2) 0.5232(3) 0.62878(14) 0.073(3) Uiso calc R H
H25B 1 -0.0366(2) 0.4880(3) 0.59703(14) 0.073(3) Uiso calc R H
H25C 1 -0.1135(2) 0.4239(3) 0.61261(14) 0.073(3) Uiso calc R H
C26 1 0.0262(2) 0.6259(3) 0.55636(13) 0.0385(12) Uani d . C
H26A 1 0.0154(2) 0.6701(3) 0.57946(13) 0.073(3) Uiso calc R H
H26B 1 0.0813(2) 0.6389(3) 0.54076(13) 0.073(3) Uiso calc R H
H26C 1 0.0303(2) 0.5686(3) 0.57056(13) 0.073(3) Uiso calc R H
C27 1 -0.1172(3) 0.7191(3) 0.45681(14) 0.0383(12) Uani d . C
H27A 1 -0.0951(3) 0.6770(3) 0.43479(14) 0.073(3) Uiso calc R H
H27B 1 -0.1179(3) 0.7772(3) 0.44332(14) 0.073(3) Uiso calc R H
H27C 1 -0.1768(3) 0.7029(3) 0.46582(14) 0.073(3) Uiso calc R H
C28 1 0.0716(3) 0.8974(3) 0.5463(2) 0.0454(14) Uani d . C
C29 1 -0.2481(2) 0.9061(3) 0.52104(15) 0.0439(13) Uani d . C
H29A 1 -0.2672(6) 0.9188(17) 0.5518(3) 0.073(3) Uiso calc R H
H29B 1 -0.2533(4) 0.8436(5) 0.5153(9) 0.073(3) Uiso calc R H
H29C 1 -0.2851(3) 0.9381(14) 0.4997(7) 0.073(3) Uiso calc R H
C30 1 -0.1749(3) 1.0518(3) 0.4574(2) 0.055(2) Uani d . C
H30A 1 -0.2352(3) 1.0306(3) 0.4538(2) 0.073(3) Uiso calc R H
H30B 1 -0.1369(3) 1.0236(3) 0.4352(2) 0.073(3) Uiso calc R H
H30C 1 -0.1736(3) 1.1148(3) 0.4529(2) 0.073(3) Uiso calc R H
C31 1 0.0831(3) 0.8922(4) 0.6260(2) 0.080(2) Uani d . C
H31A 1 0.0489(6) 0.8681(17) 0.6510(3) 0.073(3) Uiso calc R H
H31B 1 0.1051(14) 0.9498(4) 0.6344(6) 0.073(3) Uiso calc R H
H31C 1 0.1327(10) 0.8537(14) 0.6194(3) 0.073(3) Uiso calc R H
C32 1 -0.1588(4) 0.3897(3) 0.4075(2) 0.053(2) Uani d . C
C33 1 -0.2080(3) 0.4541(4) 0.3819(2) 0.081(2) Uani d . C
H33A 1 -0.2675(6) 0.4325(8) 0.3763(8) 0.073(3) Uiso calc R H
H33B 1 -0.1785(10) 0.4649(13) 0.3531(4) 0.073(3) Uiso calc R H
H33C 1 -0.2112(15) 0.5084(7) 0.3991(4) 0.073(3) Uiso calc R H
C34 1 -0.3572(3) 0.2259(3) 0.5360(2) 0.0444(14) Uani d . C
C35 1 -0.3649(3) 0.1360(3) 0.5527(2) 0.068(2) Uani d . C
H35A 1 -0.3144(10) 0.1223(7) 0.5719(8) 0.073(3) Uiso calc R H
H35B 1 -0.3664(18) 0.0957(3) 0.5272(2) 0.073(3) Uiso calc R H
H35C 1 -0.4190(10) 0.1300(5) 0.5703(8) 0.073(3) Uiso calc R H
C36 1 -0.3950(3) 0.3516(3) 0.6258(2) 0.0405(13) Uani d . C
C37 1 -0.4954(2) 0.3466(3) 0.6271(2) 0.0472(14) Uani d . C
H37A 1 -0.5182(2) 0.3917(12) 0.6473(7) 0.073(3) Uiso calc R H
H37B 1 -0.5134(2) 0.2893(7) 0.6382(9) 0.073(3) Uiso calc R H
H37C 1 -0.5189(2) 0.3557(17) 0.5968(2) 0.073(3) Uiso calc R H
O1' 1 -0.3518(2) 1.1308(2) 0.34287(10) 0.0370(8) Uani d . O
O2' 1 -0.3787(2) 1.1117(2) 0.41734(11) 0.0505(9) Uani d . O
O3' 1 -0.4909(2) 1.0453(2) 0.30202(10) 0.0373(8) Uani d . O
O4' 1 -0.4934(2) 1.1311(2) 0.24012(12) 0.0708(13) Uani d . O
O5' 1 -0.3833(2) 0.9535(2) 0.20207(11) 0.0462(9) Uani d . O
O6' 1 -0.4715(3) 0.9136(3) 0.14792(12) 0.133(2) Uani d . O
O7' 1 0.0952(2) 0.5775(2) 0.32273(11) 0.0523(9) Uani d . O
O8' 1 0.1322(2) 0.6900(2) 0.36718(12) 0.0631(10) Uani d . O
C1' 1 -0.2549(2) 1.0073(3) 0.33276(14) 0.0284(11) Uani d . C
H1'1 1 -0.2231(2) 1.0224(3) 0.36075(14) 0.028(2) Uiso calc R H
H1'2 1 -0.2265(2) 1.0385(3) 0.30752(14) 0.028(2) Uiso calc R H
C2' 1 -0.3494(2) 1.0365(3) 0.33669(14) 0.0286(11) Uani d . C
H2' 1 -0.3782(2) 1.0069(3) 0.36276(14) 0.028(2) Uiso calc R H
C3' 1 -0.4001(2) 1.0187(3) 0.29406(15) 0.0328(12) Uani d . C
H3' 1 -0.3747(2) 1.0529(3) 0.26857(15) 0.028(2) Uiso calc R H
C4' 1 -0.4010(2) 0.9206(3) 0.28217(14) 0.0293(12) Uani d . C
C5' 1 -0.3036(2) 0.8882(3) 0.28185(14) 0.0310(12) Uani d . C
H5' 1 -0.2744(2) 0.9214(3) 0.25710(14) 0.028(2) Uiso calc R H
C6' 1 -0.2950(2) 0.7931(3) 0.2687(2) 0.0392(13) Uani d . C
H6'1 1 -0.3109(2) 0.7559(3) 0.2946(2) 0.028(2) Uiso calc R H
H6'2 1 -0.3359(2) 0.7800(3) 0.2437(2) 0.028(2) Uiso calc R H
C7' 1 -0.2019(2) 0.7731(3) 0.25413(14) 0.0376(13) Uani d . C
H7'1 1 -0.1877(2) 0.8079(3) 0.22705(14) 0.028(2) Uiso calc R H
H7'2 1 -0.1977(2) 0.7109(3) 0.24587(14) 0.028(2) Uiso calc R H
C8' 1 -0.1350(2) 0.7929(3) 0.29075(14) 0.0276(11) Uani d . C
C9' 1 -0.1506(2) 0.8839(3) 0.31147(13) 0.0279(11) Uani d . C
H9' 1 -0.1344(2) 0.9260(3) 0.28721(13) 0.028(2) Uiso calc R H
C10' 1 -0.2484(2) 0.9073(3) 0.32456(14) 0.0307(11) Uani d . C
C11' 1 -0.0845(2) 0.9008(3) 0.34968(15) 0.0383(13) Uani d . C
H11C 1 -0.0851(2) 0.9634(3) 0.35722(15) 0.028(2) Uiso calc R H
H11D 1 -0.1033(2) 0.8683(3) 0.37677(15) 0.028(2) Uiso calc R H
C12' 1 0.0071(2) 0.8745(3) 0.33793(14) 0.0334(12) Uani d . C
H12' 1 0.0532(2) 0.8938(3) 0.35702(14) 0.028(2) Uiso calc R H
C13' 1 0.0283(2) 0.8263(3) 0.30278(14) 0.0276(11) Uani d . C
C14' 1 -0.0389(2) 0.7891(3) 0.26950(14) 0.0293(11) Uani d . C
C15' 1 -0.0145(2) 0.6941(3) 0.25739(15) 0.0352(12) Uani d . C
H15C 1 -0.0313(2) 0.6562(3) 0.28290(15) 0.028(2) Uiso calc R H
H15D 1 -0.0499(2) 0.6762(3) 0.23107(15) 0.028(2) Uiso calc R H
C16' 1 0.0821(2) 0.6781(3) 0.24660(15) 0.0339(12) Uani d . C
H16C 1 0.0984(2) 0.7104(3) 0.21902(15) 0.028(2) Uiso calc R H
H16D 1 0.0916(2) 0.6154(3) 0.24091(15) 0.028(2) Uiso calc R H
C17' 1 0.1408(2) 0.7080(3) 0.28619(15) 0.0332(12) Uani d . C
C18' 1 0.1241(3) 0.8056(3) 0.29322(15) 0.0330(12) Uani d . C
C19' 1 0.1851(3) 0.8670(3) 0.2887(2) 0.0365(13) Uani d . C
C20' 1 0.2810(3) 0.8451(3) 0.2826(2) 0.0457(14) Uani d . C
H20' 1 0.3156(3) 0.8842(3) 0.3028(2) 0.028(2) Uiso calc R H
C21' 1 0.3000(3) 0.7508(3) 0.2967(2) 0.0496(15) Uani d . C
H21C 1 0.3611(3) 0.7356(3) 0.2884(2) 0.028(2) Uiso calc R H
H21D 1 0.2944(3) 0.7455(3) 0.3298(2) 0.028(2) Uiso calc R H
C22' 1 0.2384(2) 0.6890(3) 0.2745(2) 0.0493(15) Uani d . C
H22C 1 0.2530(2) 0.6290(3) 0.2839(2) 0.028(2) Uiso calc R H
H22D 1 0.2462(2) 0.6927(3) 0.2415(2) 0.028(2) Uiso calc R H
C23' 1 -0.4402(2) 0.9133(3) 0.23454(14) 0.0374(13) Uani d . C
H23C 1 -0.4484(2) 0.8512(3) 0.22675(14) 0.028(2) Uiso calc R H
H23D 1 -0.4984(2) 0.9419(3) 0.23382(14) 0.028(2) Uiso calc R H
C24' 1 -0.4632(2) 0.8684(3) 0.31232(14) 0.0378(13) Uani d . C
H24D 1 -0.4420(2) 0.8703(3) 0.34345(14) 0.083(3) Uiso calc R H
H24E 1 -0.4651(2) 0.8080(3) 0.30200(14) 0.083(3) Uiso calc R H
H24F 1 -0.5221(2) 0.8936(3) 0.31080(14) 0.083(3) Uiso calc R H
C25' 1 -0.2815(2) 0.8606(3) 0.36764(14) 0.0354(12) Uani d . C
H25D 1 -0.2435(2) 0.8758(3) 0.39306(14) 0.083(3) Uiso calc R H
H25E 1 -0.2801(2) 0.7976(3) 0.36292(14) 0.083(3) Uiso calc R H
H25F 1 -0.3418(2) 0.8789(3) 0.37414(14) 0.083(3) Uiso calc R H
C26' 1 -0.1413(2) 0.7221(3) 0.32800(14) 0.0386(12) Uani d . C
H26D 1 -0.0984(2) 0.7346(3) 0.35169(14) 0.083(3) Uiso calc R H
H26E 1 -0.1291(2) 0.6650(3) 0.31489(14) 0.083(3) Uiso calc R H
H26F 1 -0.2005(2) 0.7223(3) 0.34088(14) 0.083(3) Uiso calc R H
C27' 1 -0.0308(2) 0.8457(3) 0.22630(14) 0.0384(13) Uani d . C
H27D 1 -0.0726(2) 0.8249(3) 0.20363(14) 0.083(3) Uiso calc R H
H27E 1 0.0290(2) 0.8413(3) 0.21440(14) 0.083(3) Uiso calc R H
H27F 1 -0.0439(2) 0.9064(3) 0.23366(14) 0.083(3) Uiso calc R H
C28' 1 0.1213(3) 0.6599(3) 0.3297(2) 0.0398(13) Uani d . C
C29' 1 0.1659(3) 0.9643(3) 0.2888(2) 0.0509(15) Uani d . C
H29D 1 0.1885(16) 0.9901(4) 0.3167(4) 0.083(3) Uiso calc R H
H29E 1 0.1025(3) 0.9737(3) 0.2870(9) 0.083(3) Uiso calc R H
H29F 1 0.1945(15) 0.9916(4) 0.2629(5) 0.083(3) Uiso calc R H
C30' 1 0.3118(3) 0.8619(4) 0.2338(2) 0.070(2) Uani d . C
H30D 1 0.3741(3) 0.8470(4) 0.2311(2) 0.083(3) Uiso calc R H
H30E 1 0.3033(3) 0.9233(4) 0.2263(2) 0.083(3) Uiso calc R H
H30F 1 0.2775(3) 0.8258(4) 0.2131(2) 0.083(3) Uiso calc R H
C31' 1 0.0755(3) 0.5298(3) 0.3624(2) 0.065(2) Uani d . C
H31D 1 0.0576(17) 0.4707(6) 0.3542(2) 0.083(3) Uiso calc R H
H31E 1 0.0276(13) 0.5586(10) 0.3786(5) 0.083(3) Uiso calc R H
H31F 1 0.1276(6) 0.5273(16) 0.3816(5) 0.083(3) Uiso calc R H
C32' 1 -0.4046(4) 0.9468(4) 0.1601(2) 0.077(2) Uani d . C
C33' 1 -0.3429(3) 0.9929(4) 0.1307(2) 0.094(2) Uani d . C
H33D 1 -0.3007(12) 1.0251(15) 0.1492(2) 0.083(3) Uiso calc R H
H33E 1 -0.3752(4) 1.0336(14) 0.1115(7) 0.083(3) Uiso calc R H
H33F 1 -0.3116(14) 0.9509(4) 0.1119(7) 0.083(3) Uiso calc R H
C34' 1 -0.5292(3) 1.0985(3) 0.2709(2) 0.0473(14) Uani d . C
C35' 1 -0.6248(2) 1.1081(3) 0.2821(2) 0.055(2) Uani d . C
H35D 1 -0.6464(5) 1.0539(7) 0.2955(9) 0.083(3) Uiso calc R H
H35E 1 -0.6578(4) 1.1207(19) 0.2546(2) 0.083(3) Uiso calc R H
H35F 1 -0.6324(3) 1.1558(13) 0.3036(8) 0.083(3) Uiso calc R H
C36' 1 -0.3691(3) 1.1595(3) 0.3853(2) 0.0371(13) Uani d . C
C37' 1 -0.3754(3) 1.2567(3) 0.3868(2) 0.0533(15) Uani d . C
H37D 1 -0.3234(9) 1.2821(3) 0.3726(9) 0.083(3) Uiso calc R H
H37E 1 -0.3788(19) 1.2760(3) 0.4182(2) 0.083(3) Uiso calc R H
H37F 1 -0.4281(11) 1.2756(3) 0.3707(8) 0.083(3) Uiso calc R H

loop_
_atom_type_symbol
_atom_type_description
_atom_type_scat_source
_atom_type_scat_dispersion_real
_atom_type_scat_dispersion_imag
C C 'International Tables Vol C Tables 4.2.6.8 and 6.1.1.4' 0.0033 0.0016
H H 'International Tables Vol C Tables 4.2.6.8 and 6.1.1.4' 0.0000 0.0000
O O 'International Tables Vol C Tables 4.2.6.8 and 6.1.1.4' 0.0106 0.0060

loop_
_geom_angle_atom_site_label_1
_geom_angle_atom_site_label_2
_geom_angle_atom_site_label_3
_geom_angle
_geom_angle_publ_flag
C36 O1 C2 116.4(3) no
C34 O3 C3 119.8(3) no
C32 O5 C23 119.3(4) no
C28 O7 C31 115.1(4) no
C2 C1 C10 110.6(3) no
O1 C2 C3 107.9(3) no
O1 C2 C1 106.7(3) no
C3 C2 C1 111.3(4) no
O3 C3 C2 108.0(3) no
O3 C3 C4 107.3(3) no
C2 C3 C4 113.8(3) no
C5 C4 C24 115.0(3) no
C5 C4 C3 107.8(3) no
C24 C4 C3 110.7(4) no
C5 C4 C23 110.8(4) no
C24 C4 C23 104.4(3) no
C3 C4 C23 108.0(3) no
C6 C5 C4 113.7(3) no
C6 C5 C10 110.3(3) no
C4 C5 C10 117.9(3) no
C7 C6 C5 110.2(3) no
C6 C7 C8 114.3(3) no
C7 C8 C26 107.3(3) no
C7 C8 C9 110.2(3) no
C26 C8 C9 110.1(3) no
C7 C8 C14 110.1(3) no
C26 C8 C14 109.8(3) no
C9 C8 C14 109.3(3) no
C11 C9 C10 114.6(3) no
C11 C9 C8 110.1(3) no
C10 C9 C8 116.7(3) no
C5 C10 C25 113.5(3) no
C5 C10 C1 107.7(3) no
C25 C10 C1 107.4(3) no
C5 C10 C9 107.3(3) no
C25 C10 C9 113.5(4) no
C1 C10 C9 107.1(3) no
C12 C11 C9 113.1(4) no
C13 C12 C11 126.5(4) yes
C12 C13 C18 120.2(4) yes
C12 C13 C14 122.3(4) yes
C18 C13 C14 117.5(4) yes
C13 C14 C27 106.4(3) no
C13 C14 C15 109.5(3) no
C27 C14 C15 107.9(3) no
C13 C14 C8 110.4(3) no
C27 C14 C8 112.9(3) no
C15 C14 C8 109.6(3) no
C16 C15 C14 114.4(3) no
C15 C16 C17 112.6(4) no
C28 C17 C22 107.6(4) no
C28 C17 C18 113.2(4) no
C22 C17 C18 112.6(4) no
C28 C17 C16 107.1(4) no
C22 C17 C16 108.4(3) no
C18 C17 C16 107.7(3) no
C19 C18 C13 124.0(4) yes
C19 C18 C17 122.4(4) yes
C13 C18 C17 113.4(3) yes
C18 C19 C20 123.4(4) yes
C18 C19 C29 123.2(4) yes
C20 C19 C29 113.4(4) yes
C21 C20 C19 112.1(4) no
C21 C20 C30 112.0(4) no
C19 C20 C30 111.1(4) no
C20 C21 C22 109.4(4) no
C21 C22 C17 113.1(4) no
O5 C23 C4 110.4(3) no
O8 C28 O7 121.9(5) no
O8 C28 C17 126.6(5) no
O7 C28 C17 111.2(4) no
O6 C32 O5 123.4(5) no
O6 C32 C33 124.5(5) no
O5 C32 C33 112.0(5) no
O4 C34 O3 123.8(5) no
O4 C34 C35 126.7(4) no
O3 C34 C35 109.5(4) no
O2 C36 O1 126.1(4) no
O2 C36 C37 124.4(4) no
O1 C36 C37 109.5(4) no
C36' O1' C2' 116.3(3) no
C34' O3' C3' 117.5(3) no
C32' O5' C23' 117.5(4) no
C28' O7' C31' 114.9(4) no
C2' C1' C10' 111.4(3) no
O1' C2' C3' 105.8(3) no
O1' C2' C1' 109.1(3) no
C3' C2' C1' 111.7(3) no
O3' C3' C2' 107.4(3) no
O3' C3' C4' 107.5(3) no
C2' C3' C4' 111.9(4) no
C24' C4' C23' 105.0(3) no
C24' C4' C3' 112.5(4) no
C23' C4' C3' 106.5(4) no
C24' C4' C5' 115.0(4) no
C23' C4' C5' 109.8(3) no
C3' C4' C5' 107.6(3) no
C6' C5' C10' 110.3(4) no
C6' C5' C4' 113.0(3) no
C10' C5' C4' 116.7(3) no
C7' C6' C5' 110.5(3) no
C6' C7' C8' 112.5(4) no
C7' C8' C9' 111.3(3) no
C7' C8' C26' 109.1(3) no
C9' C8' C26' 109.9(3) no
C7' C8' C14' 108.9(3) no
C9' C8' C14' 109.3(3) no
C26' C8' C14' 108.2(3) no
C11' C9' C8' 110.2(3) no
C11' C9' C10' 113.4(3) no
C8' C9' C10' 116.6(3) no
C5' C10' C25' 114.2(3) no
C5' C10' C1' 106.3(4) no
C25' C10' C1' 107.9(3) no
C5' C10' C9' 105.5(3) no
C25' C10' C9' 113.8(3) no
C1' C10' C9' 108.8(3) no
C12' C11' C9' 113.2(4) no
C13' C12' C11' 124.4(4) yes
C12' C13' C18' 120.0(4) yes
C12' C13' C14' 123.8(4) yes
C18' C13' C14' 116.3(4) yes
C13' C14' C15' 109.9(3) no
C13' C14' C27' 105.7(3) no
C15' C14' C27' 108.5(3) no
C13' C14' C8' 110.1(3) no
C15' C14' C8' 110.3(3) no
C27' C14' C8' 112.2(3) no
C16' C15' C14' 115.7(3) no
C15' C16' C17' 110.5(3) no
C28' C17' C18' 109.1(4) no
C28' C17' C16' 112.9(4) no
C18' C17' C16' 107.3(3) no
C28' C17' C22' 106.7(4) no
C18' C17' C22' 111.9(4) no
C16' C17' C22' 109.1(3) no
C19' C18' C13' 122.7(4) yes
C19' C18' C17' 124.3(4) yes
C13' C18' C17' 112.9(4) yes
C18' C19' C20' 121.9(5) yes
C18' C19' C29' 124.2(4) yes
C20' C19' C29' 113.8(4) yes
C19' C20' C21' 111.1(4) no
C19' C20' C30' 111.6(4) no
C21' C20' C30' 110.8(4) no
C22' C21' C20' 111.2(4) no
C21' C22' C17' 112.6(4) no
O5' C23' C4' 110.5(3) no
O8' C28' O7' 122.7(5) no
O8' C28' C17' 124.5(5) no
O7' C28' C17' 112.6(4) no
O6' C32' O5' 122.6(5) no
O6' C32' C33' 125.1(5) no
O5' C32' C33' 111.9(5) no
O4' C34' O3' 125.7(4) no
O4' C34' C35' 125.4(5) no
O3' C34' C35' 108.8(4) no
O2' C36' O1' 123.7(4) no
O2' C36' C37' 125.0(5) no
O1' C36' C37' 111.3(4) no

loop_
_geom_bond_atom_site_label_1
_geom_bond_atom_site_label_2
_geom_bond_distance
_geom_bond_publ_flag
O1 C36 1.341(5) yes
O1 C2 1.458(4) yes
O2 C36 1.187(5) yes
O3 C34 1.364(5) yes
O3 C3 1.458(5) yes
O4 C34 1.196(5) yes
O5 C32 1.331(5) yes
O5 C23 1.429(5) yes
O6 C32 1.220(5) yes
O7 C28 1.370(5) yes
O7 C31 1.445(5) yes
O8 C28 1.199(5) yes
C1 C2 1.543(5) no
C1 C10 1.553(5) no
C2 C3 1.488(5) no
C3 C4 1.553(5) no
C4 C5 1.539(5) no
C4 C24 1.543(5) no
C4 C23 1.555(6) no
C5 C6 1.533(5) no
C5 C10 1.544(5) no
C6 C7 1.505(5) no
C7 C8 1.530(5) no
C8 C26 1.546(5) no
C8 C9 1.569(5) no
C8 C14 1.598(5) no
C9 C11 1.510(5) no
C9 C10 1.562(5) no
C10 C25 1.549(5) no
C11 C12 1.489(5) no
C12 C13 1.312(5) yes
C13 C18 1.497(6) no
C13 C14 1.521(6) no
C14 C27 1.544(5) no
C14 C15 1.548(5) no
C15 C16 1.523(5) no
C16 C17 1.539(5) no
C17 C28 1.522(6) no
C17 C22 1.534(5) no
C17 C18 1.536(5) no
C18 C19 1.321(5) yes
C19 C20 1.518(6) no
C19 C29 1.523(5) no
C20 C21 1.514(5) no
C20 C30 1.535(5) no
C21 C22 1.521(5) no
C32 C33 1.457(6) no
C34 C35 1.475(6) no
C36 C37 1.534(5) no
O1' C36' 1.362(5) yes
O1' C2' 1.463(5) yes
O2' C36' 1.211(5) yes
O3' C34' 1.365(5) yes
O3' C3' 1.463(4) yes
O4' C34' 1.177(5) yes
O5' C32' 1.294(5) yes
O5' C23' 1.438(5) yes
O6' C32' 1.196(5) yes
O7' C28' 1.345(5) yes
O7' C31' 1.420(5) yes
O8' C28' 1.217(5) yes
C1' C2' 1.513(5) no
C1' C10' 1.560(6) no
C2' C3' 1.509(5) no
C3' C4' 1.550(6) no
C4' C24' 1.531(5) no
C4' C23' 1.540(5) no
C4' C5' 1.566(5) no
C5' C6' 1.520(6) no
C5' C10' 1.551(5) no
C6' C7' 1.515(5) no
C7' C8' 1.521(5) no
C8' C9' 1.548(5) no
C8' C26' 1.555(5) no
C8' C14' 1.596(5) no
C9' C11' 1.540(5) no
C9' C10' 1.583(5) no
C10' C25' 1.553(5) no
C11' C12' 1.495(5) no
C12' C13' 1.321(5) yes
C13' C18' 1.522(5) no
C13' C14' 1.535(5) no
C14' C15' 1.550(6) no
C14' C27' 1.556(5) no
C15' C16' 1.527(5) no
C16' C17' 1.548(5) no
C17' C28' 1.520(6) no
C17' C18' 1.537(6) no
C17' C22' 1.555(5) no
C18' C19' 1.332(5) yes
C19' C20' 1.511(5) no
C19' C29' 1.525(6) no
C20' C21' 1.538(6) no
C20' C30' 1.546(6) no
C21' C22' 1.490(6) no
C32' C33' 1.465(6) no
C34' C35' 1.502(6) no
C36' C37' 1.500(6) no

loop_
_geom_torsion_atom_site_label_1
_geom_torsion_atom_site_label_2
_geom_torsion_atom_site_label_3
_geom_torsion_atom_site_label_4
_geom_torsion
_geom_torsion_publ_flag
C36 O1 C2 C3 107.2(4) no
C36 O1 C2 C1 -133.1(4) no
C10 C1 C2 O1 -177.4(3) no
C10 C1 C2 C3 -59.9(4) no
C34 O3 C3 C2 101.5(4) no
C34 O3 C3 C4 -135.4(4) no
O1 C2 C3 O3 -65.8(4) no
C1 C2 C3 O3 177.5(3) no
O1 C2 C3 C4 175.1(3) no
C1 C2 C3 C4 58.4(5) no
O3 C3 C4 C5 -170.5(3) no
C2 C3 C4 C5 -51.0(5) no
O3 C3 C4 C24 -43.9(5) no
C2 C3 C4 C24 75.6(5) no
O3 C3 C4 C23 69.8(4) no
C2 C3 C4 C23 -170.7(4) no
C24 C4 C5 C6 57.3(5) no
C3 C4 C5 C6 -178.6(3) no
C23 C4 C5 C6 -60.7(4) no
C24 C4 C5 C10 -74.1(5) no
C3 C4 C5 C10 49.9(5) no
C23 C4 C5 C10 167.9(3) no
C4 C5 C6 C7 161.0(4) no
C10 C5 C6 C7 -64.0(4) no
C5 C6 C7 C8 57.7(5) no
C6 C7 C8 C26 73.1(4) no
C6 C7 C8 C9 -46.8(4) no
C6 C7 C8 C14 -167.4(3) no
C7 C8 C9 C11 177.7(3) no
C26 C8 C9 C11 59.6(4) no
C14 C8 C9 C11 -61.1(4) no
C7 C8 C9 C10 44.8(5) no
C26 C8 C9 C10 -73.3(4) no
C14 C8 C9 C10 166.0(3) no
C6 C5 C10 C25 -67.2(4) no
C4 C5 C10 C25 65.8(5) no
C6 C5 C10 C1 174.0(3) no
C4 C5 C10 C1 -53.0(5) no
C6 C5 C10 C9 59.0(4) no
C4 C5 C10 C9 -168.1(3) no
C2 C1 C10 C5 54.6(4) no
C2 C1 C10 C25 -68.0(4) no
C2 C1 C10 C9 169.8(4) no
C11 C9 C10 C5 178.0(3) no
C8 C9 C10 C5 -51.1(4) no
C11 C9 C10 C25 -55.8(5) no
C8 C9 C10 C25 75.0(5) no
C11 C9 C10 C1 62.6(4) no
C8 C9 C10 C1 -166.6(3) no
C10 C9 C11 C12 176.7(3) no
C8 C9 C11 C12 42.7(5) no
C9 C11 C12 C13 -11.3(6) no
C11 C12 C13 C18 175.7(4) no
C11 C12 C13 C14 -2.3(7) no
C12 C13 C14 C27 106.2(5) no
C18 C13 C14 C27 -71.8(4) no
C12 C13 C14 C15 -137.5(4) no
C18 C13 C14 C15 44.6(5) no
C12 C13 C14 C8 -16.6(6) no
C18 C13 C14 C8 165.4(3) no
C7 C8 C14 C13 168.2(3) no
C26 C8 C14 C13 -73.9(4) no
C9 C8 C14 C13 47.0(4) no
C7 C8 C14 C27 49.2(4) no
C26 C8 C14 C27 167.2(3) no
C9 C8 C14 C27 -71.9(4) no
C7 C8 C14 C15 -71.1(4) no
C26 C8 C14 C15 46.9(5) no
C9 C8 C14 C15 167.7(3) no
C13 C14 C15 C16 -46.1(5) no
C27 C14 C15 C16 69.2(5) no
C8 C14 C15 C16 -167.4(4) no
C14 C15 C16 C17 55.5(5) no
C15 C16 C17 C28 65.3(5) no
C15 C16 C17 C22 -178.8(3) no
C15 C16 C17 C18 -56.8(5) no
C12 C13 C18 C19 -54.2(6) no
C14 C13 C18 C19 123.9(5) no
C12 C13 C18 C17 130.9(4) no
C14 C13 C18 C17 -51.1(5) no
C28 C17 C18 C19 120.8(5) no
C22 C17 C18 C19 -1.5(6) no
C16 C17 C18 C19 -121.0(5) no
C28 C17 C18 C13 -64.2(5) no
C22 C17 C18 C13 173.5(4) no
C16 C17 C18 C13 54.0(5) no
C13 C18 C19 C20 177.1(4) no
C17 C18 C19 C20 -8.4(7) no
C13 C18 C19 C29 -2.6(7) no
C17 C18 C19 C29 171.9(4) no
C18 C19 C20 C21 -16.5(6) no
C29 C19 C20 C21 163.3(4) no
C18 C19 C20 C30 109.8(5) no
C29 C19 C20 C30 -70.4(5) no
C19 C20 C21 C22 49.0(5) no
C30 C20 C21 C22 -76.7(5) no
C20 C21 C22 C17 -60.0(5) no
C28 C17 C22 C21 -89.6(5) no
C18 C17 C22 C21 35.8(5) no
C16 C17 C22 C21 154.9(4) no
C32 O5 C23 C4 123.1(4) no
C5 C4 C23 O5 -48.8(4) no
C24 C4 C23 O5 -173.1(3) no
C3 C4 C23 O5 69.0(4) no
C31 O7 C28 O8 -6.1(7) no
C31 O7 C28 C17 -179.7(4) no
C22 C17 C28 O8 -70.8(6) no
C18 C17 C28 O8 164.2(5) no
C16 C17 C28 O8 45.6(6) no
C22 C17 C28 O7 102.4(4) no
C18 C17 C28 O7 -22.6(5) no
C16 C17 C28 O7 -141.2(4) no
C23 O5 C32 O6 6.6(8) no
C23 O5 C32 C33 -170.0(4) no
C3 O3 C34 O4 6.0(7) no
C3 O3 C34 C35 -176.3(4) no
C2 O1 C36 O2 5.8(7) no
C2 O1 C36 C37 -172.9(3) no
C36' O1' C2' C3' 135.6(3) no
C36' O1' C2' C1' -104.1(4) no
C10' C1' C2' O1' -178.2(3) no
C10' C1' C2' C3' -61.6(5) no
C34' O3' C3' C2' 129.7(4) no
C34' O3' C3' C4' -109.8(4) no
O1' C2' C3' O3' -64.0(4) no
C1' C2' C3' O3' 177.4(3) no
O1' C2' C3' C4' 178.3(3) no
C1' C2' C3' C4' 59.7(5) no
O3' C3' C4' C24' -42.6(5) no
C2' C3' C4' C24' 75.0(4) no
O3' C3' C4' C23' 71.9(4) no
C2' C3' C4' C23' -170.5(3) no
O3' C3' C4' C5' -170.3(3) no
C2' C3' C4' C5' -52.7(4) no
C24' C4' C5' C6' 56.1(5) no
C23' C4' C5' C6' -62.1(5) no
C3' C4' C5' C6' -177.6(4) no
C24' C4' C5' C10' -73.2(5) no
C23' C4' C5' C10' 168.6(4) no
C3' C4' C5' C10' 53.0(5) no
C10' C5' C6' C7' -66.0(5) no
C4' C5' C6' C7' 161.4(3) no
C5' C6' C7' C8' 58.5(5) no
C6' C7' C8' C9' -47.7(5) no
C6' C7' C8' C26' 73.7(4) no
C6' C7' C8' C14' -168.3(4) no
C7' C8' C9' C11' 177.7(3) no
C26' C8' C9' C11' 56.7(4) no
C14' C8' C9' C11' -61.9(4) no
C7' C8' C9' C10' 46.6(5) no
C26' C8' C9' C10' -74.4(4) no
C14' C8' C9' C10' 167.0(3) no
C6' C5' C10' C25' -66.0(4) no
C4' C5' C10' C25' 64.6(5) no
C6' C5' C10' C1' 175.1(3) no
C4' C5' C10' C1' -54.3(5) no
C6' C5' C10' C9' 59.7(4) no
C4' C5' C10' C9' -169.7(3) no
C2' C1' C10' C5' 56.0(4) no
C2' C1' C10' C25' -66.9(4) no
C2' C1' C10' C9' 169.2(3) no
C11' C9' C10' C5' 178.7(4) no
C8' C9' C10' C5' -51.7(5) no
C11' C9' C10' C25' -55.4(5) no
C8' C9' C10' C25' 74.3(5) no
C11' C9' C10' C1' 65.0(5) no
C8' C9' C10' C1' -165.4(4) no
C8' C9' C11' C12' 44.4(5) no
C10' C9' C11' C12' 177.2(3) no
C9' C11' C12' C13' -12.9(6) no
C11' C12' C13' C18' 178.2(4) no
C11' C12' C13' C14' -1.2(7) no
C12' C13' C14' C15' -138.1(4) no
C18' C13' C14' C15' 42.4(5) no
C12' C13' C14' C27' 105.0(5) no
C18' C13' C14' C27' -74.4(4) no
C12' C13' C14' C8' -16.4(6) no
C18' C13' C14' C8' 164.2(4) no
C7' C8' C14' C13' 168.7(4) no
C9' C8' C14' C13' 46.9(4) no
C26' C8' C14' C13' -72.8(4) no
C7' C8' C14' C15' -69.8(4) no
C9' C8' C14' C15' 168.4(3) no
C26' C8' C14' C15' 48.7(4) no
C7' C8' C14' C27' 51.2(4) no
C9' C8' C14' C27' -70.5(4) no
C26' C8' C14' C27' 169.8(3) no
C13' C14' C15' C16' -45.4(5) no
C27' C14' C15' C16' 69.7(4) no
C8' C14' C15' C16' -167.0(3) no
C14' C15' C16' C17' 56.3(5) no
C15' C16' C17' C28' 60.5(5) no
C15' C16' C17' C18' -59.7(5) no
C15' C16' C17' C22' 178.9(4) no
C12' C13' C18' C19' -55.1(6) no
C14' C13' C18' C19' 124.4(5) no
C12' C13' C18' C17' 129.0(4) no
C14' C13' C18' C17' -51.6(5) no
C28' C17' C18' C19' 119.5(5) no
C16' C17' C18' C19' -117.9(5) no
C22' C17' C18' C19' 1.7(6) no
C28' C17' C18' C13' -64.7(4) no
C16' C17' C18' C13' 57.9(5) no
C22' C17' C18' C13' 177.6(3) no
C13' C18' C19' C20' 175.4(4) no
C17' C18' C19' C20' -9.1(7) no
C13' C18' C19' C29' -4.9(7) no
C17' C18' C19' C29' 170.6(4) no
C18' C19' C20' C21' -17.3(7) no
C29' C19' C20' C21' 162.9(4) no
C18' C19' C20' C30' 107.0(6) no
C29' C19' C20' C30' -72.8(6) no
C19' C20' C21' C22' 51.2(5) no
C30' C20' C21' C22' -73.6(4) no
C20' C21' C22' C17' -59.6(5) no
C28' C17' C22' C21' -86.5(5) no
C18' C17' C22' C21' 32.7(6) no
C16' C17' C22' C21' 151.3(4) no
C32' O5' C23' C4' 175.1(5) no
C24' C4' C23' O5' -174.9(3) no
C3' C4' C23' O5' 65.6(4) no
C5' C4' C23' O5' -50.7(5) no
C31' O7' C28' O8' 4.2(6) no
C31' O7' C28' C17' -179.6(4) no
C18' C17' C28' O8' -32.3(6) no
C16' C17' C28' O8' -151.5(4) no
C22' C17' C28' O8' 88.7(5) no
C18' C17' C28' O7' 151.6(4) no
C16' C17' C28' O7' 32.4(5) no
C22' C17' C28' O7' -87.4(4) no
C23' O5' C32' O6' 4.6(10) no
C23' O5' C32' C33' 178.1(5) no
C3' O3' C34' O4' -6.9(7) no
C3' O3' C34' C35' 172.5(4) no
C2' O1' C36' O2' 3.0(6) no
C2' O1' C36' C37' -176.5(3) no

loop_
_cod_related_entry_id
_cod_related_entry_database
_cod_related_entry_code
1 ChemSpider 24727980
